data_2004450
loop_
_publ_author_name
'Waters, J. M.'
'Kitson, T. M.'

_publ_section_title
;
 3,4-Dihydro-3-methyl-6-nitro-2<i>H</i>-1,3-benzoxazin-2-one and
 <i>p</i>-Nitrophenyl Dimethylcarbamate
;
_journal_issue 1
_journal_name_full 'Acta Crystallographica Section C'
_journal_page_first 101
_journal_page_last 104
_journal_paper_doi 10.1107/S0108270195010894
_journal_volume 52
_journal_year 1996
_chemical_formula_sum 'C9 H8 N2 O4'
_chemical_formula_weight 208.17
_chemical_name_systematic
;
3,4-dihydro-3-methyl-6-nitro-2H-1,3-benzoxazin-2-one
;
_space_group_IT_number 14
_symmetry_cell_setting monoclinic
_symmetry_space_group_name_Hall '-P 2yn'
_symmetry_space_group_name_H-M 'P 1 21/n 1'
_audit_creation_method SHELXL
_cell_angle_alpha 90.00(2)
_cell_angle_beta 99.13(3)
_cell_angle_gamma 90.00(2)
_cell_formula_units_Z 4
_cell_length_a 6.042(2)
_cell_length_b 13.688(3)
_cell_length_c 10.904(3)
_cell_measurement_reflns_used 22
_cell_measurement_temperature 293(2)
_cell_measurement_theta_max 15.181
_cell_measurement_theta_min 8.996
_cell_volume 890.4(4)
_computing_cell_refinement 'CAD-4 Software'
_computing_data_collection 'CAD-4 Software (Enraf-Nonius, 1989)'
_computing_data_reduction 'MolEN (Fair, 1990)'
_computing_molecular_graphics 'ZORTEP (Zsolnai, 1994)'
_computing_publication_material SHELXL93
_computing_structure_refinement 'SHELXL93 (Sheldrick, 1993)'
_computing_structure_solution 'SHELXS86 (Sheldrick, 1985)'
_diffrn_ambient_temperature 293(2)
_diffrn_measurement_device 'Enraf-Nonius CAD-4'
_diffrn_measurement_method \w/2\q
_diffrn_radiation_monochromator graphite
_diffrn_radiation_source 'fine-focus sealed tube'
_diffrn_radiation_type MoK\a
_diffrn_radiation_wavelength 0.71073
_diffrn_reflns_av_R_equivalents 0.0324
_diffrn_reflns_av_sigmaI/netI 0.0461
_diffrn_reflns_limit_h_max 7
_diffrn_reflns_limit_h_min 0
_diffrn_reflns_limit_k_max 16
_diffrn_reflns_limit_k_min 0
_diffrn_reflns_limit_l_max 12
_diffrn_reflns_limit_l_min -12
_diffrn_reflns_number 1713
_diffrn_reflns_theta_max 24.96
_diffrn_reflns_theta_min 2.41
_diffrn_standards_decay_% 0.4
_diffrn_standards_interval_count 100
_diffrn_standards_interval_time 120
_diffrn_standards_number 3
_exptl_absorpt_coefficient_mu 0.125
_exptl_absorpt_correction_type none
_exptl_crystal_colour colourless
_exptl_crystal_density_diffrn 1.553
_exptl_crystal_description 'needle-like fragment'
_exptl_crystal_F_000 432
_exptl_crystal_size_max 0.45
_exptl_crystal_size_mid 0.11
_exptl_crystal_size_min 0.09
_refine_diff_density_max 0.289
_refine_diff_density_min -0.221
_refine_ls_extinction_coef 0.006(6)
_refine_ls_extinction_method 'SHELXL93 (Sheldrick, 1993)'
_refine_ls_goodness_of_fit_all 1.080
_refine_ls_goodness_of_fit_obs 1.227
_refine_ls_hydrogen_treatment 'H atoms riding'
_refine_ls_matrix_type full
_refine_ls_number_parameters 137
_refine_ls_number_reflns 1558
_refine_ls_number_restraints 0
_refine_ls_restrained_S_all 1.080
_refine_ls_restrained_S_obs 1.227
_refine_ls_R_factor_all 0.1068
_refine_ls_R_factor_obs 0.0421
_refine_ls_shift/esd_max -0.004
_refine_ls_shift/esd_mean 0.001
_refine_ls_structure_factor_coef Fsqd
_refine_ls_weighting_scheme
;
calc w = 1/[\s^2^(F~o~^2^) + (0.1000P)^2^]
where P = (F~o~^2^ + 2F~c~^2^)/3
;
_refine_ls_wR_factor_all 0.1683
_refine_ls_wR_factor_obs 0.1395
_reflns_number_observed 887
_reflns_number_total 1558
_reflns_observed_criterion >2sigma(I)
_cod_data_source_file ta1035.cif
_cod_data_source_block 1
_cod_original_sg_symbol_H-M 'P 21/n'
_cod_database_code 2004450

loop_
_symmetry_equiv_pos_as_xyz
'x, y, z'
'-x+1/2, y+1/2, -z+1/2'
'-x, -y, -z'
'x-1/2, -y-1/2, z-1/2'

loop_
_atom_site_aniso_label
_atom_site_aniso_U_11
_atom_site_aniso_U_22
_atom_site_aniso_U_33
_atom_site_aniso_U_12
_atom_site_aniso_U_13
_atom_site_aniso_U_23
O1 0.0437(11) 0.0629(14) 0.0627(13) 0.0102(10) 0.0221(10) 0.0061(10)
O2 0.0663(15) 0.071(2) 0.0584(14) -0.0027(12) 0.0283(12) 0.0011(11)
O3 0.083(2) 0.099(2) 0.085(2) -0.008(2) 0.034(2) 0.0210(15)
O4 0.095(2) 0.084(2) 0.103(2) -0.007(2) -0.001(2) 0.047(2)
N1 0.0429(14) 0.0468(14) 0.0513(14) 0.0063(11) 0.0148(11) 0.0073(11)
N2 0.068(2) 0.064(2) 0.056(2) -0.017(2) -0.0002(14) 0.0114(14)
C1 0.0387(14) 0.040(2) 0.048(2) -0.0014(12) 0.0075(12) -0.0062(12)
C2 0.0330(14) 0.038(2) 0.0438(14) -0.0001(12) 0.0060(11) -0.0037(12)
C3 0.0378(14) 0.048(2) 0.048(2) -0.0023(13) 0.0061(12) -0.0054(13)
C4 0.049(2) 0.045(2) 0.045(2) -0.0085(14) 0.0013(13) 0.0011(12)
C5 0.053(2) 0.043(2) 0.070(2) 0.0008(15) -0.005(2) 0.0034(15)
C6 0.041(2) 0.049(2) 0.066(2) 0.0082(13) 0.0041(14) -0.0045(15)
C7 0.046(2) 0.045(2) 0.046(2) -0.0046(13) 0.0119(14) -0.0057(13)
C8 0.045(2) 0.048(2) 0.056(2) 0.0066(14) 0.0178(14) 0.0059(13)
C9 0.074(2) 0.077(2) 0.072(2) 0.022(2) 0.022(2) 0.027(2)

loop_
_atom_site_label
_atom_site_occupancy
_atom_site_fract_x
_atom_site_fract_y
_atom_site_fract_z
_atom_site_U_iso_or_equiv
_atom_site_thermal_displace_type
_atom_site_calc_flag
_atom_site_refinement_flags
_atom_site_type_symbol
O1 1 0.1808(3) 0.88314(15) -0.0110(2) 0.0550(6) Uani d . O
O2 1 0.1950(4) 0.7902(2) 0.1532(2) 0.0632(7) Uani d . O
O3 1 0.7480(5) 1.0376(2) -0.4017(2) 0.0865(9) Uani d . O
O4 1 0.4800(5) 1.1432(2) -0.4219(3) 0.0954(9) Uani d . O
N1 1 0.4784(4) 0.7771(2) 0.0407(2) 0.0462(6) Uani d . N
N2 1 0.5738(5) 1.0700(2) -0.3746(2) 0.0639(8) Uani d . N
C1 1 0.2856(4) 0.9274(2) -0.1004(2) 0.0423(7) Uani d . C
C2 1 0.4805(4) 0.8899(2) -0.1319(2) 0.0384(7) Uani d . C
C3 1 0.5747(4) 0.9373(2) -0.2230(2) 0.0449(7) Uani d . C
H3 1 0.7066(4) 0.9141(2) -0.2463(2) 0.080 Uiso calc R H
C4 1 0.4712(5) 1.0191(2) -0.2787(3) 0.0470(7) Uani d . C
C5 1 0.2761(5) 1.0557(2) -0.2472(3) 0.0570(9) Uani d . C
H5 1 0.2094(5) 1.1111(2) -0.2863(3) 0.080 Uiso calc R H
C6 1 0.1811(5) 1.0090(2) -0.1567(3) 0.0524(8) Uani d . C
H6 1 0.0487(5) 1.0321(2) -0.1339(3) 0.080 Uiso calc R H
C7 1 0.2874(5) 0.8123(2) 0.0672(3) 0.0454(7) Uani d . C
C8 1 0.5810(5) 0.7999(2) -0.0684(3) 0.0489(8) Uani d . C
H8A 1 0.5598(5) 0.7454(2) -0.1258(3) 0.080 Uiso calc R H
H8B 1 0.7409(5) 0.8095(2) -0.0433(3) 0.080 Uiso calc R H
C9 1 0.5890(6) 0.7005(3) 0.1199(3) 0.0732(11) Uani d . C
H9A 1 0.7243(6) 0.6815(3) 0.0906(3) 0.080 Uiso calc R H
H9B 1 0.4910(6) 0.6450(3) 0.1179(3) 0.080 Uiso calc R H
H9C 1 0.6247(6) 0.7242(3) 0.2035(3) 0.080 Uiso calc R H

loop_
_atom_type_symbol
_atom_type_description
_atom_type_scat_dispersion_real
_atom_type_scat_dispersion_imag
_atom_type_scat_source
C C 0.0033 0.0016 'International Tables Vol C Tables 4.2.6.8 and 6.1.1.4'
H H 0.0000 0.0000 'International Tables Vol C Tables 4.2.6.8 and 6.1.1.4'
N N 0.0061 0.0033 'International Tables Vol C Tables 4.2.6.8 and 6.1.1.4'
O O 0.0106 0.0060 'International Tables Vol C Tables 4.2.6.8 and 6.1.1.4'

loop_
_geom_angle_atom_site_label_1
_geom_angle_atom_site_label_2
_geom_angle_atom_site_label_3
_geom_angle
_geom_angle_publ_flag
C7 O1 C1 121.4(2) yes
C7 N1 C9 117.9(2) yes
C7 N1 C8 126.7(2) yes
C9 N1 C8 115.1(2) yes
O3 N2 O4 123.7(3) yes
O3 N2 C4 118.4(3) yes
O4 N2 C4 117.9(3) yes
C6 C1 O1 116.1(2) yes
C6 C1 C2 122.7(3) yes
O1 C1 C2 121.2(2) yes
C3 C2 C1 118.1(3) yes
C3 C2 C8 122.5(2) yes
C1 C2 C8 119.5(2) yes
C2 C3 C4 119.3(3) yes
C5 C4 C3 122.3(3) yes
C5 C4 N2 118.7(3) yes
C3 C4 N2 119.0(3) yes
C6 C5 C4 118.9(3) yes
C5 C6 C1 118.8(3) yes
O2 C7 N1 127.3(3) yes
O2 C7 O1 115.4(3) yes
N1 C7 O1 117.3(2) yes
N1 C8 C2 111.1(2) yes

loop_
_geom_bond_atom_site_label_1
_geom_bond_atom_site_label_2
_geom_bond_distance
_geom_bond_publ_flag
O1 C7 1.381(3) yes
O1 C1 1.383(3) yes
O2 C7 1.204(3) yes
O3 N2 1.221(3) yes
O4 N2 1.224(3) yes
N1 C7 1.324(4) yes
N1 C9 1.452(4) yes
N1 C8 1.460(3) yes
N2 C4 1.473(4) yes
C1 C6 1.379(4) yes
C1 C2 1.378(3) yes
C2 C3 1.382(4) yes
C2 C8 1.494(4) yes
C3 C4 1.377(4) yes
C4 C5 1.374(4) yes
C5 C6 1.375(4) yes

loop_
_cod_related_entry_id
_cod_related_entry_database
_cod_related_entry_code
1 ChemSpider 117316
